data_1573817
loop_
_publ_author_name
'Hu, Xue-Ning'
'Zhong, Xu-Hang'
'Zhong, Rui-Ru'
'Zhang , Lin-Mei'
'Hao, De-Bo'
'Xu, Qian'
'Wei, Hui-Zhi'
'Zhou, Rui'
'Wei, Jianyu'
'Liu, Kuan-Guan'
'Yuan, Shang-Fu'
'Li, Dong-Sheng'
'Wu, Tao'

_publ_section_title
;
 Significantly enhanced NIR emission of solid-state clusters based on
 Cu4Pt2 triggered with volatile organic compounds
;
_journal_name_full Nanoscale
_journal_paper_doi 10.1039/D4NR04371E
_journal_year 2025
_chemical_formula_moiety 'C128 H96 Cu4 N8 P4 Pt2, 2(C H2 Cl2), 2(F6 P)'
_chemical_formula_sum 'C130 H100 Cl4 Cu4 F12 N8 P6 Pt2'
_chemical_formula_weight 2974.13
_space_group_crystal_system monoclinic
_space_group_IT_number 14
_space_group_name_Hall '-P 2yn'
_space_group_name_H-M_alt 'P 1 21/n 1'
_atom_sites_solution_hydrogens geom
_atom_sites_solution_primary dual
_audit_creation_date 2024-06-19
_audit_creation_method
;
Olex2 1.5
(compiled 2021.11.16 svn.ra9532c28 for OlexSys, GUI svn.r6427)
;
_audit_update_record
;
2024-06-25 deposited with the CCDC.	2024-12-17 downloaded from the CCDC.
;
_cell_angle_alpha 90
_cell_angle_beta 92.752(2)
_cell_angle_gamma 90
_cell_formula_units_Z 2
_cell_length_a 14.4294(3)
_cell_length_b 24.0473(4)
_cell_length_c 18.0186(4)
_cell_measurement_reflns_used 9895
_cell_measurement_temperature 99.96(18)
_cell_measurement_theta_max 75.4290
_cell_measurement_theta_min 3.8490
_cell_volume 6245.0(2)
_computing_cell_refinement 'CrysAlisPro 1.171.39.7e (Rigaku OD, 2015)'
_computing_data_collection 'CrysAlisPro 1.171.39.7e (Rigaku OD, 2015)'
_computing_data_reduction 'CrysAlisPro 1.171.39.7e (Rigaku OD, 2015)'
_computing_molecular_graphics 'Olex2 1.5 (Dolomanov et al., 2009)'
_computing_publication_material 'Olex2 1.5 (Dolomanov et al., 2009)'
_computing_structure_refinement 'SHELXL 2014/7 (Sheldrick, 2015)'
_computing_structure_solution 'SHELXT 2014/5 (Sheldrick, 2014)'
_diffrn_ambient_environment N~2~
_diffrn_ambient_temperature 99.96(18)
_diffrn_detector 'CCD plate'
_diffrn_measured_fraction_theta_full 0.969
_diffrn_measured_fraction_theta_max 0.969
_diffrn_measurement_details
;
List of Runs (angles in degrees, time in seconds):

  # Type    Start    End  Width  t~exp~   \w     \q     \k     \f   Frames
#--------------------------------------------------------------------------
  1  \w    -37.00  39.00   0.50    0.50    --   -2.20  82.00  60.00  152
  2  \w    -32.00  40.00   0.50    0.50    --    2.20  82.00 -60.00  144
  3  \w     20.00 125.00   0.50    3.00    --  106.30 -57.00-120.00  210
  4  \w     80.00 152.00   0.50    3.00    --  106.30  57.00  30.00  144
  5  \w     17.00 137.00   0.50    3.00    --  106.30 -82.00-120.00  240
  6  \w     21.00  71.00   0.50    3.00    --  106.30 -19.00 -30.00  100
  7  \w     74.00 139.00   0.50    3.00    --  106.30 -19.00 -30.00  130
  8  \w     96.00 177.00   0.50    3.00    --  106.30  57.00 120.00  162
;
_diffrn_measurement_device 'four-circle diffractometer'
_diffrn_measurement_device_type 'XtaLAB Pro: Kappa single'
_diffrn_measurement_method '\w scans'
_diffrn_orient_matrix_type 'CrysAlisPro convention (1999,Acta A55,543-557)'
_diffrn_orient_matrix_UB_11 -0.0932530000
_diffrn_orient_matrix_UB_12 0.0311059000
_diffrn_orient_matrix_UB_13 0.0014675000
_diffrn_orient_matrix_UB_21 -0.0520486000
_diffrn_orient_matrix_UB_22 -0.0545342000
_diffrn_orient_matrix_UB_23 -0.0186011000
_diffrn_orient_matrix_UB_31 -0.0047260000
_diffrn_orient_matrix_UB_32 -0.0126814000
_diffrn_orient_matrix_UB_33 0.0835476000
_diffrn_radiation_monochromator graphite
_diffrn_radiation_probe x-ray
_diffrn_radiation_type 'Cu K\a'
_diffrn_radiation_wavelength 1.54184
_diffrn_reflns_av_R_equivalents 0.0482
_diffrn_reflns_av_unetI/netI 0.0611
_diffrn_reflns_Laue_measured_fraction_full 0.969
_diffrn_reflns_Laue_measured_fraction_max 0.969
_diffrn_reflns_limit_h_max 16
_diffrn_reflns_limit_h_min -16
_diffrn_reflns_limit_k_max 27
_diffrn_reflns_limit_k_min -27
_diffrn_reflns_limit_l_max 20
_diffrn_reflns_limit_l_min -17
_diffrn_reflns_number 21366
_diffrn_reflns_point_group_measured_fraction_full 0.969
_diffrn_reflns_point_group_measured_fraction_max 0.969
_diffrn_reflns_theta_full 62.498
_diffrn_reflns_theta_max 62.498
_diffrn_reflns_theta_min 3.575
_diffrn_source 'fine-focus sealed X-ray tube'
_diffrn_source_type 'Enhance (Cu) X-ray Source'
_exptl_absorpt_coefficient_mu 6.919
_exptl_absorpt_correction_T_max 1.00000
_exptl_absorpt_correction_T_min 0.74443
_exptl_absorpt_correction_type multi-scan
_exptl_absorpt_process_details
;
CrysAlisPro 1.171.39.7e (Rigaku Oxford Diffraction, 2015)
Empirical absorption correction using spherical harmonics,
 implemented in SCALE3 ABSPACK scaling algorithm.
;
_exptl_crystal_colour 'reddish violet'
_exptl_crystal_colour_modifier reddish
_exptl_crystal_colour_primary violet
_exptl_crystal_density_diffrn 1.582
_exptl_crystal_description block
_exptl_crystal_F_000 2948
_exptl_crystal_preparation Luminescent
_exptl_crystal_size_max 0.2
_exptl_crystal_size_mid 0.16
_exptl_crystal_size_min 0.14
_refine_diff_density_max 5.302
_refine_diff_density_min -1.769
_refine_diff_density_rms 0.333
_refine_ls_extinction_method none
_refine_ls_goodness_of_fit_ref 1.191
_refine_ls_hydrogen_treatment constr
_refine_ls_matrix_type full
_refine_ls_number_parameters 775
_refine_ls_number_reflns 9663
_refine_ls_number_restraints 258
_refine_ls_restrained_S_all 1.190
_refine_ls_R_factor_all 0.1220
_refine_ls_R_factor_gt 0.1151
_refine_ls_shift/su_max 0.001
_refine_ls_shift/su_mean 0.000
_refine_ls_structure_factor_coef Fsqd
_refine_ls_weighting_details 'w=1/[\s^2^(Fo^2^)+(0.0973P)^2^+358.6813P] where P=(Fo^2^+2Fc^2^)/3'
_refine_ls_weighting_scheme calc
_refine_ls_wR_factor_gt 0.2978
_refine_ls_wR_factor_ref 0.3013
_reflns_Friedel_coverage 0.000
_reflns_number_gt 8611
_reflns_number_total 9663
_reflns_threshold_expression 'I > 2\s(I)'
_cod_data_source_file d4nr04371e2.cif
_cod_data_source_block p
_cod_database_code 1573817
_shelx_shelxl_version_number 2014/7
_chemical_oxdiff_formula 'C11 H10 N O'
_shelx_space_group_comment
;
The symmetry employed for this shelxl refinement is uniquely defined
by the following loop, which should always be used as a source of
symmetry information in preference to the above space-group names.
They are only intended as comments.
;
_shelx_estimated_absorpt_t_max 0.444
_shelx_estimated_absorpt_t_min 0.338
_olex2_refinement_description
;
1. Fixed Uiso
 At 1.2 times of:
  All C(H) groups, All C(H,H) groups
2. Uiso/Uaniso restraints and constraints
P3 \\sim F1 \\sim F2 \\sim F3 \\sim F4 \\sim F5 \\sim F6: within 2A with sigma
of 0.01 and sigma for terminal atoms of 0.02 within 2A
N3 \\sim C1 \\sim C2 \\sim C3 \\sim C4 \\sim C5 \\sim C6 \\sim C7 \\sim C8
\\sim C9 \\sim C10 \\sim C11 \\sim C12 \\sim C13 \\sim C14 \\sim C15: within 2A
with sigma of 0.001 and sigma for terminal atoms of 0.002 within 2A
C16 \\sim C17 \\sim C18: within 2A with sigma of 0.001 and sigma for terminal
atoms of 0.002 within 2A
C121 \\sim C122 \\sim C123 \\sim C124 \\sim C125 \\sim C126: within 2A with
sigma of 0.01 and sigma for terminal atoms of 0.02 within 2A
N1 \\sim C131 \\sim C132 \\sim C133 \\sim C134 \\sim C135: within 2A with sigma
of 0.01 and sigma for terminal atoms of 0.02 within 2A
N4 \\sim C19 \\sim C24 \\sim C25 \\sim C30: within 2A with sigma of 0.01 and
sigma for terminal atoms of 0.02 within 2A
3. Others
 Fixed Sof: Cl1S(0.5) Cl2S(0.5) C1S(0.5) H1SA(0.5) H1SB(0.5) Cl3S(0.5)
 Cl4S(0.5) C2S(0.5) H2SA(0.5) H2SB(0.5)
4.a Secondary CH2 refined with riding coordinates:
 C3(H3A,H3B), C18(H18A,H18B), C1S(H1SA,H1SB), C2S(H2SA,H2SB)
4.b Aromatic/amide H refined with riding coordinates:
 C5(H5), C6(H6), C7(H7), C8(H8), C11(H11), C12(H12), C13(H13), C14(H14),
 C20(H20), C21(H21), C22(H22), C23(H23), C26(H26), C27(H27), C28(H28), C29(H29),
  C112(H112), C113(H113), C114(H114), C115(H115), C116(H116), C122(H122),
 C123(H123), C124(H124), C125(H125), C126(H126), C132(H132), C133(H133),
 C134(H134), C135(H135), C212(H212), C213(H213), C214(H214), C215(H215),
 C216(H216), C222(H222), C223(H223), C224(H224), C225(H225), C226(H226),
 C232(H232), C233(H233), C234(H234), C235(H235)
;
_smtbx_masks_void_probe_radius 1.2
_smtbx_masks_void_truncation_radius 1.2
_olex2_submission_special_instructions 'No special instructions were received'
_oxdiff_exptl_absorpt_empirical_details
;
Empirical correction (ABSPACK) includes:
- Absorption correction using spherical harmonics
- Frame scaling
;
_oxdiff_exptl_absorpt_empirical_full_max 1.555
_oxdiff_exptl_absorpt_empirical_full_min 0.702

loop_
_space_group_symop_operation_xyz
'x, y, z'
'-x+1/2, y+1/2, -z+1/2'
'-x, -y, -z'
'x-1/2, -y-1/2, z-1/2'

loop_
_atom_site_label
_atom_site_type_symbol
_atom_site_fract_x
_atom_site_fract_y
_atom_site_fract_z
_atom_site_U_iso_or_equiv
_atom_site_adp_type
_atom_site_occupancy
_atom_site_site_symmetry_order
_atom_site_calc_flag
_atom_site_refinement_flags_posn
_atom_site_refinement_flags_adp
_atom_site_refinement_flags_occupancy
_atom_site_disorder_assembly
_atom_site_disorder_group
Pt1 Pt 0.51257(5) 0.47280(3) 0.61173(4) 0.0172(3) Uani 1 1 d . . . . .
Cu1 Cu 0.38450(16) 0.49968(9) 0.50366(13) 0.0178(5) Uani 1 1 d . . . . .
Cu2 Cu 0.50129(18) 0.58172(9) 0.54315(13) 0.0215(6) Uani 1 1 d . . . . .
P1 P 0.3715(3) 0.46344(18) 0.6691(2) 0.0210(9) Uani 1 1 d . . . . .
P2 P 0.3372(3) 0.53533(16) 0.3368(2) 0.0205(9) Uani 1 1 d . . . . .
N1 N 0.3091(12) 0.5446(7) 0.5785(9) 0.034(3) Uani 1 1 d . U . . .
N2 N 0.2894(11) 0.4580(6) 0.4360(8) 0.026(3) Uani 1 1 d . . . . .
N3 N 0.515(2) 0.6589(7) 0.7739(11) 0.0698(18) Uani 1 1 d . U . . .
N4 N 0.4926(11) 0.7377(5) 0.5366(9) 0.029(3) Uani 1 1 d . U . . .
C1 C 0.516(2) 0.5526(9) 0.6474(13) 0.068(2) Uani 1 1 d . U . . .
C2 C 0.508(2) 0.6026(9) 0.6594(13) 0.0687(19) Uani 1 1 d . U . . .
C3 C 0.506(2) 0.6579(9) 0.6930(13) 0.0693(19) Uani 1 1 d . U . . .
H3A H 0.5561 0.6798 0.6739 0.083 Uiso 1 1 calc R U . . .
H3B H 0.4482 0.6757 0.6772 0.083 Uiso 1 1 calc R U . . .
C4 C 0.445(3) 0.6606(9) 0.8190(13) 0.0700(18) Uani 1 1 d . U . . .
C5 C 0.345(2) 0.6616(9) 0.8031(13) 0.0703(18) Uani 1 1 d . U . . .
H5 H 0.3209 0.6622 0.7542 0.084 Uiso 1 1 calc R U . . .
C6 C 0.286(3) 0.6617(9) 0.8609(13) 0.0705(19) Uani 1 1 d . U . . .
H6 H 0.2222 0.6616 0.8505 0.085 Uiso 1 1 calc R U . . .
C7 C 0.319(3) 0.6620(9) 0.9334(13) 0.0705(19) Uani 1 1 d . U . . .
H7 H 0.2765 0.6623 0.9708 0.085 Uiso 1 1 calc R U . . .
C8 C 0.412(2) 0.6619(9) 0.9526(13) 0.0703(18) Uani 1 1 d . U . . .
H8 H 0.4325 0.6622 1.0022 0.084 Uiso 1 1 calc R U . . .
C9 C 0.477(3) 0.6613(9) 0.8935(13) 0.0701(18) Uani 1 1 d . U . . .
C10 C 0.577(3) 0.6596(9) 0.8919(13) 0.0700(18) Uani 1 1 d . U . . .
C11 C 0.649(3) 0.6596(9) 0.9458(14) 0.0701(18) Uani 1 1 d . U . . .
H11 H 0.6370 0.6622 0.9959 0.084 Uiso 1 1 calc R U . . .
C12 C 0.738(3) 0.6557(9) 0.9248(13) 0.0702(19) Uani 1 1 d . U . . .
H12 H 0.7866 0.6531 0.9601 0.084 Uiso 1 1 calc R U . . .
C13 C 0.754(3) 0.6555(9) 0.8482(13) 0.0703(19) Uani 1 1 d . U . . .
H13 H 0.8149 0.6551 0.8335 0.084 Uiso 1 1 calc R U . . .
C14 C 0.683(3) 0.6559(9) 0.7949(14) 0.0702(18) Uani 1 1 d . U . . .
H14 H 0.6963 0.6544 0.7449 0.084 Uiso 1 1 calc R U . . .
C15 C 0.594(3) 0.6585(9) 0.8154(13) 0.0700(18) Uani 1 1 d . U . . .
C16 C 0.4905(11) 0.6027(6) 0.4364(10) 0.021(2) Uani 1 1 d . U . . .
C17 C 0.4833(11) 0.6467(6) 0.4676(10) 0.021(2) Uani 1 1 d . U . . .
C18 C 0.4842(12) 0.7097(6) 0.4653(10) 0.021(2) Uani 1 1 d . U . . .
H18A H 0.5354 0.7214 0.4360 0.025 Uiso 1 1 calc R U . . .
H18B H 0.4273 0.7221 0.4396 0.025 Uiso 1 1 calc R U . . .
C19 C 0.4224(14) 0.7570(7) 0.5751(11) 0.032(3) Uani 1 1 d . U . . .
C20 C 0.3259(14) 0.7505(7) 0.5634(11) 0.032(4) Uani 1 1 d . . . . .
H20 H 0.3024 0.7311 0.5220 0.038 Uiso 1 1 calc R U . . .
C21 C 0.2646(15) 0.7730(10) 0.6135(13) 0.047(6) Uani 1 1 d . . . . .
H21 H 0.2006 0.7694 0.6059 0.056 Uiso 1 1 calc R U . . .
C22 C 0.3037(18) 0.8010(10) 0.6754(15) 0.054(6) Uani 1 1 d . . . . .
H22 H 0.2638 0.8157 0.7094 0.064 Uiso 1 1 calc R U . . .
C23 C 0.3960(19) 0.8081(9) 0.6888(13) 0.050(6) Uani 1 1 d . . . . .
H23 H 0.4185 0.8272 0.7308 0.060 Uiso 1 1 calc R U . . .
C24 C 0.4558(15) 0.7866(7) 0.6389(11) 0.035(3) Uani 1 1 d . U . . .
C25 C 0.5562(15) 0.7838(7) 0.6372(11) 0.034(3) Uani 1 1 d . U . . .
C26 C 0.6307(15) 0.8024(8) 0.6827(11) 0.034(5) Uani 1 1 d . . . . .
H26 H 0.6203 0.8232 0.7250 0.041 Uiso 1 1 calc R U . . .
C27 C 0.7199(13) 0.7897(8) 0.6642(12) 0.036(5) Uani 1 1 d . . . . .
H27 H 0.7696 0.8016 0.6950 0.043 Uiso 1 1 calc R U . . .
C28 C 0.7368(16) 0.7601(8) 0.6016(11) 0.040(5) Uani 1 1 d . . . . .
H28 H 0.7979 0.7522 0.5912 0.047 Uiso 1 1 calc R U . . .
C29 C 0.6664(15) 0.7416(7) 0.5535(11) 0.036(5) Uani 1 1 d . . . . .
H29 H 0.6794 0.7223 0.5105 0.043 Uiso 1 1 calc R U . . .
C30 C 0.5723(14) 0.7530(7) 0.5714(10) 0.030(3) Uani 1 1 d . U . . .
C111 C 0.3892(12) 0.4632(7) 0.7678(12) 0.030(4) Uani 1 1 d . . . . .
C112 C 0.4125(15) 0.4133(9) 0.8060(11) 0.037(5) Uani 1 1 d . . . . .
H112 H 0.4154 0.3804 0.7791 0.045 Uiso 1 1 calc R U . . .
C113 C 0.4306(17) 0.4119(10) 0.8800(12) 0.046(6) Uani 1 1 d . . . . .
H113 H 0.4434 0.3780 0.9031 0.055 Uiso 1 1 calc R U . . .
C114 C 0.430(2) 0.4597(11) 0.9223(13) 0.070(9) Uani 1 1 d . . . . .
H114 H 0.4441 0.4583 0.9732 0.084 Uiso 1 1 calc R U . . .
C115 C 0.409(2) 0.5103(9) 0.8870(12) 0.055(7) Uani 1 1 d . . . . .
H115 H 0.4085 0.5428 0.9147 0.066 Uiso 1 1 calc R U . . .
C116 C 0.3898(16) 0.5121(7) 0.8129(11) 0.035(5) Uani 1 1 d . . . . .
H116 H 0.3765 0.5463 0.7905 0.042 Uiso 1 1 calc R U . . .
C121 C 0.2969(15) 0.4040(10) 0.6516(12) 0.043(4) Uani 1 1 d . U . . .
C122 C 0.2004(15) 0.4098(11) 0.6437(13) 0.048(4) Uani 1 1 d . U . . .
H122 H 0.1746 0.4451 0.6470 0.058 Uiso 1 1 calc R U . . .
C123 C 0.1414(17) 0.3642(11) 0.6310(14) 0.056(4) Uani 1 1 d . U . . .
H123 H 0.0775 0.3692 0.6269 0.067 Uiso 1 1 calc R U . . .
C124 C 0.1796(16) 0.3110(11) 0.6246(13) 0.052(4) Uani 1 1 d . U . . .
H124 H 0.1418 0.2802 0.6153 0.062 Uiso 1 1 calc R U . . .
C125 C 0.2762(15) 0.3053(10) 0.6323(12) 0.044(4) Uani 1 1 d . U . . .
H125 H 0.3023 0.2701 0.6285 0.053 Uiso 1 1 calc R U . . .
C126 C 0.3349(15) 0.3517(9) 0.6459(12) 0.041(4) Uani 1 1 d . U . . .
H126 H 0.3988 0.3469 0.6509 0.049 Uiso 1 1 calc R U . . .
C131 C 0.2968(15) 0.5240(9) 0.6472(11) 0.038(3) Uani 1 1 d . U . . .
C132 C 0.2335(16) 0.5460(10) 0.6941(12) 0.044(4) Uani 1 1 d . U . . .
H132 H 0.2238 0.5293 0.7396 0.053 Uiso 1 1 calc R U . . .
C133 C 0.1854(16) 0.5927(10) 0.6726(12) 0.046(4) Uani 1 1 d . U . . .
H133 H 0.1429 0.6082 0.7038 0.055 Uiso 1 1 calc R U . . .
C134 C 0.1995(15) 0.6166(9) 0.6053(11) 0.043(4) Uani 1 1 d . U . . .
H134 H 0.1682 0.6490 0.5910 0.052 Uiso 1 1 calc R U . . .
C135 C 0.2604(15) 0.5923(9) 0.5594(11) 0.038(3) Uani 1 1 d . U . . .
H135 H 0.2693 0.6085 0.5134 0.046 Uiso 1 1 calc R U . . .
C211 C 0.3233(14) 0.5322(7) 0.2369(11) 0.030(4) Uani 1 1 d . . . . .
C212 C 0.3673(18) 0.4912(8) 0.1958(11) 0.043(6) Uani 1 1 d . . . . .
H212 H 0.4090 0.4671 0.2201 0.051 Uiso 1 1 calc R U . . .
C213 C 0.3504(19) 0.4861(8) 0.1218(11) 0.048(6) Uani 1 1 d . . . . .
H213 H 0.3809 0.4584 0.0965 0.057 Uiso 1 1 calc R U . . .
C214 C 0.2902(19) 0.5202(9) 0.0827(12) 0.049(6) Uani 1 1 d . . . . .
H214 H 0.2780 0.5153 0.0320 0.059 Uiso 1 1 calc R U . . .
C215 C 0.2481(16) 0.5620(10) 0.1211(12) 0.046(6) Uani 1 1 d . . . . .
H215 H 0.2095 0.5869 0.0952 0.056 Uiso 1 1 calc R U . . .
C216 C 0.2615(16) 0.5678(9) 0.1961(10) 0.040(5) Uani 1 1 d . . . . .
H216 H 0.2298 0.5954 0.2206 0.048 Uiso 1 1 calc R U . . .
C221 C 0.2668(12) 0.5949(7) 0.3598(9) 0.022(4) Uani 1 1 d . . . . .
C222 C 0.1803(14) 0.5920(9) 0.3868(11) 0.037(5) Uani 1 1 d . . . . .
H222 H 0.1537 0.5575 0.3954 0.045 Uiso 1 1 calc R U . . .
C223 C 0.1322(14) 0.6397(11) 0.4013(13) 0.051(6) Uani 1 1 d . . . . .
H223 H 0.0729 0.6370 0.4190 0.061 Uiso 1 1 calc R U . . .
C224 C 0.1698(16) 0.6918(9) 0.3904(12) 0.045(6) Uani 1 1 d . . . . .
H224 H 0.1372 0.7237 0.4021 0.054 Uiso 1 1 calc R U . . .
C225 C 0.2543(17) 0.6954(9) 0.3627(12) 0.043(5) Uani 1 1 d . . . . .
H225 H 0.2790 0.7304 0.3534 0.051 Uiso 1 1 calc R U . . .
C226 C 0.3063(14) 0.6481(7) 0.3473(11) 0.030(4) Uani 1 1 d . . . . .
H226 H 0.3655 0.6513 0.3294 0.036 Uiso 1 1 calc R U . . .
C231 C 0.2687(13) 0.4754(7) 0.3658(10) 0.028(4) Uani 1 1 d . . . . .
C232 C 0.2014(15) 0.4504(9) 0.3199(12) 0.040(5) Uani 1 1 d . . . . .
H232 H 0.1889 0.4641 0.2723 0.048 Uiso 1 1 calc R U . . .
C233 C 0.1523(17) 0.4048(9) 0.3447(13) 0.050(6) Uani 1 1 d . . . . .
H233 H 0.1060 0.3880 0.3148 0.060 Uiso 1 1 calc R U . . .
C234 C 0.1752(18) 0.3856(9) 0.4156(13) 0.055(7) Uani 1 1 d . . . . .
H234 H 0.1447 0.3550 0.4344 0.066 Uiso 1 1 calc R U . . .
C235 C 0.2449(15) 0.4128(7) 0.4588(11) 0.035(5) Uani 1 1 d . . . . .
H235 H 0.2610 0.3986 0.5057 0.042 Uiso 1 1 calc R U . . .
Cl1S Cl 0.5473(11) 0.8639(5) 0.4779(8) 0.069(4) Uani 0.5 1 d . . P . .
Cl2S Cl 0.4244(9) 0.9476(6) 0.4230(9) 0.069(4) Uani 0.5 1 d . . P . .
C1S C 0.536(4) 0.918(3) 0.415(3) 0.068(17) Uani 0.5 1 d . . P . .
H1SA H 0.5428 0.9045 0.3647 0.082 Uiso 0.5 1 calc R U P . .
H1SB H 0.5836 0.9460 0.4255 0.082 Uiso 0.5 1 calc R U P . .
Cl3S Cl 0.1662(10) 0.4581(5) 0.8727(7) 0.060(3) Uani 0.5 1 d . . P . .
Cl4S Cl 0.0069(9) 0.4543(6) 0.7722(10) 0.075(4) Uani 0.5 1 d . . P . .
C2S C 0.051(4) 0.443(2) 0.858(4) 0.08(2) Uani 0.5 1 d . . P . .
H2SA H 0.0414 0.4048 0.8710 0.097 Uiso 0.5 1 calc R U P . .
H2SB H 0.0168 0.4659 0.8922 0.097 Uiso 0.5 1 calc R U P . .
P3 P 0.0068(4) 0.7299(3) 0.7262(4) 0.0542(16) Uani 1 1 d . U . . .
F1 F 0.0185(10) 0.6903(7) 0.6569(10) 0.072(4) Uani 1 1 d . U . . .
F2 F 0.0002(14) 0.7596(12) 0.7971(12) 0.127(7) Uani 1 1 d . U . . .
F3 F 0.1141(12) 0.7302(11) 0.7311(12) 0.117(6) Uani 1 1 d . U . . .
F4 F -0.0970(10) 0.7183(7) 0.7261(11) 0.081(5) Uani 1 1 d . U . . .
F5 F 0.0098(14) 0.6650(10) 0.7672(12) 0.108(6) Uani 1 1 d . U . . .
F6 F 0.0006(19) 0.7789(9) 0.6769(13) 0.125(6) Uani 1 1 d . U . . .

loop_
_atom_site_aniso_label
_atom_site_aniso_U_11
_atom_site_aniso_U_22
_atom_site_aniso_U_33
_atom_site_aniso_U_23
_atom_site_aniso_U_13
_atom_site_aniso_U_12
Pt1 0.0261(4) 0.0102(4) 0.0156(4) 0.0001(3) 0.0048(3) 0.0012(3)
Cu1 0.0225(12) 0.0140(11) 0.0174(12) 0.0028(9) 0.0046(10) 0.0009(9)
Cu2 0.0372(15) 0.0107(11) 0.0165(12) -0.0009(9) 0.0004(10) 0.0007(10)
P1 0.026(2) 0.023(2) 0.015(2) 0.0064(17) 0.0118(17) 0.0068(17)
P2 0.031(2) 0.0117(19) 0.019(2) 0.0008(16) 0.0007(18) -0.0035(17)
N1 0.042(7) 0.032(6) 0.027(6) 0.014(5) 0.007(6) 0.017(6)
N2 0.034(8) 0.014(7) 0.031(9) 0.002(6) 0.002(7) -0.006(6)
N3 0.154(5) 0.017(2) 0.037(3) -0.007(2) -0.014(3) 0.028(3)
N4 0.045(7) 0.006(5) 0.034(6) -0.006(5) -0.008(6) -0.002(5)
C1 0.153(5) 0.016(3) 0.035(3) -0.006(3) -0.013(4) 0.029(4)
C2 0.153(5) 0.016(3) 0.035(3) -0.006(3) -0.014(4) 0.029(3)
C3 0.153(5) 0.017(3) 0.036(3) -0.006(2) -0.014(3) 0.028(3)
C4 0.154(5) 0.018(2) 0.037(3) -0.007(2) -0.014(3) 0.029(3)
C5 0.154(5) 0.018(2) 0.037(3) -0.007(2) -0.014(3) 0.029(3)
C6 0.154(5) 0.018(3) 0.037(3) -0.007(2) -0.014(3) 0.029(3)
C7 0.154(5) 0.018(3) 0.037(3) -0.007(2) -0.014(3) 0.029(3)
C8 0.154(5) 0.018(2) 0.037(3) -0.007(2) -0.014(3) 0.029(3)
C9 0.154(5) 0.018(2) 0.037(3) -0.007(2) -0.014(3) 0.029(3)
C10 0.154(5) 0.018(2) 0.037(3) -0.007(2) -0.014(3) 0.028(3)
C11 0.154(5) 0.018(2) 0.037(3) -0.007(2) -0.013(3) 0.028(3)
C12 0.154(5) 0.018(3) 0.037(3) -0.007(2) -0.013(3) 0.028(3)
C13 0.154(5) 0.018(3) 0.037(3) -0.007(2) -0.013(3) 0.028(3)
C14 0.154(5) 0.018(2) 0.037(3) -0.007(2) -0.013(3) 0.028(3)
C15 0.154(5) 0.017(2) 0.037(3) -0.007(2) -0.013(3) 0.028(3)
C16 0.022(5) 0.012(4) 0.028(5) -0.002(4) -0.004(4) 0.006(4)
C17 0.022(5) 0.012(4) 0.029(5) -0.002(4) -0.004(4) 0.007(4)
C18 0.022(5) 0.012(5) 0.029(5) -0.002(4) -0.004(4) 0.007(4)
C19 0.048(7) 0.011(6) 0.037(7) -0.005(5) -0.011(6) 0.003(6)
C20 0.045(12) 0.016(9) 0.034(11) -0.006(7) -0.006(9) 0.004(8)
C21 0.035(12) 0.050(13) 0.056(14) 0.006(11) 0.002(10) 0.026(10)
C22 0.053(15) 0.044(13) 0.063(16) -0.013(12) -0.011(12) 0.014(11)
C23 0.081(18) 0.031(11) 0.038(13) -0.018(10) -0.005(12) 0.009(11)
C24 0.050(7) 0.012(6) 0.040(7) -0.007(6) -0.013(7) 0.003(6)
C25 0.050(7) 0.012(6) 0.037(7) -0.005(6) -0.011(7) 0.000(6)
C26 0.056(13) 0.022(9) 0.024(10) -0.007(8) 0.003(9) 0.004(9)
C27 0.026(10) 0.037(11) 0.044(12) -0.007(9) -0.003(9) -0.003(8)
C28 0.052(13) 0.032(11) 0.034(11) 0.004(9) -0.009(10) -0.009(10)
C29 0.060(14) 0.018(9) 0.030(11) 0.002(8) 0.002(10) -0.010(9)
C30 0.047(7) 0.008(6) 0.033(7) -0.004(5) -0.005(6) -0.007(6)
C111 0.022(9) 0.014(8) 0.055(13) 0.007(8) 0.006(8) 0.007(7)
C112 0.046(12) 0.040(11) 0.027(11) 0.009(9) 0.004(9) 0.018(10)
C113 0.058(14) 0.049(13) 0.031(12) 0.010(10) 0.009(10) 0.016(11)
C114 0.13(3) 0.052(15) 0.023(12) 0.000(11) 0.013(14) 0.008(16)
C115 0.12(2) 0.027(11) 0.024(11) -0.003(9) 0.020(13) 0.014(12)
C116 0.067(14) 0.013(8) 0.027(10) -0.006(7) 0.005(10) 0.010(9)
C121 0.035(7) 0.051(8) 0.041(8) 0.022(7) 0.003(7) -0.015(7)
C122 0.035(7) 0.063(8) 0.047(8) 0.030(7) 0.008(7) -0.013(7)
C123 0.043(8) 0.070(9) 0.053(8) 0.032(8) 0.002(7) -0.016(7)
C124 0.044(8) 0.062(8) 0.050(8) 0.029(7) -0.003(7) -0.025(7)
C125 0.038(7) 0.049(8) 0.046(8) 0.021(7) -0.004(7) -0.023(7)
C126 0.037(7) 0.047(8) 0.039(8) 0.016(7) 0.002(7) -0.014(7)
C131 0.046(7) 0.041(7) 0.027(7) 0.010(6) 0.011(6) 0.017(7)
C132 0.055(8) 0.051(8) 0.029(7) 0.012(6) 0.019(7) 0.023(7)
C133 0.054(8) 0.053(8) 0.033(7) 0.010(7) 0.020(7) 0.032(7)
C134 0.050(8) 0.046(7) 0.035(7) 0.013(6) 0.016(7) 0.033(7)
C135 0.046(7) 0.039(7) 0.030(7) 0.015(6) 0.012(6) 0.023(6)
C211 0.042(11) 0.010(8) 0.038(11) 0.000(7) -0.002(9) -0.007(8)
C212 0.083(17) 0.018(9) 0.027(11) -0.012(8) -0.005(11) 0.021(10)
C213 0.10(2) 0.023(10) 0.019(10) -0.002(8) 0.001(11) 0.013(11)
C214 0.080(17) 0.043(13) 0.024(11) 0.000(9) -0.001(11) -0.002(12)
C215 0.056(14) 0.051(13) 0.031(12) 0.014(10) -0.008(10) 0.023(11)
C216 0.058(14) 0.044(12) 0.016(9) -0.003(8) -0.012(9) 0.021(10)
C221 0.030(9) 0.024(9) 0.012(8) -0.001(7) 0.000(7) 0.006(7)
C222 0.031(11) 0.047(12) 0.034(11) -0.001(9) -0.002(9) 0.011(9)
C223 0.023(11) 0.071(17) 0.056(15) -0.017(12) -0.016(10) 0.024(11)
C224 0.053(14) 0.040(13) 0.041(13) -0.009(10) -0.017(11) 0.032(11)
C225 0.060(15) 0.026(10) 0.042(13) -0.003(9) -0.014(11) 0.008(10)
C226 0.037(11) 0.014(8) 0.038(11) -0.003(7) -0.014(9) 0.003(7)
C231 0.030(10) 0.024(9) 0.030(10) -0.009(8) 0.003(8) -0.014(8)
C232 0.044(12) 0.039(11) 0.035(11) 0.009(9) -0.020(10) -0.017(10)
C233 0.063(15) 0.033(11) 0.051(14) 0.013(10) -0.031(12) -0.019(11)
C234 0.073(17) 0.036(12) 0.052(14) 0.021(10) -0.028(12) -0.038(12)
C235 0.053(13) 0.020(9) 0.029(10) 0.013(8) -0.020(9) -0.011(9)
Cl1S 0.083(10) 0.040(6) 0.082(9) 0.003(6) -0.004(7) 0.004(6)
Cl2S 0.044(7) 0.077(9) 0.087(10) 0.025(7) 0.016(6) 0.016(6)
C1S 0.05(3) 0.13(5) 0.03(2) 0.00(3) 0.01(2) 0.03(3)
Cl3S 0.080(9) 0.053(7) 0.050(7) 0.013(5) 0.022(6) 0.013(6)
Cl4S 0.041(7) 0.056(8) 0.130(14) 0.017(8) 0.018(7) 0.007(6)
C2S 0.08(4) 0.03(3) 0.13(6) 0.02(3) 0.06(4) 0.01(3)
P3 0.030(3) 0.084(4) 0.050(3) -0.017(3) 0.011(2) -0.022(3)
F1 0.051(8) 0.065(9) 0.101(11) -0.032(8) 0.020(7) -0.011(7)
F2 0.089(11) 0.204(16) 0.090(11) -0.072(12) 0.012(10) -0.056(12)
F3 0.050(9) 0.187(15) 0.114(12) -0.065(12) 0.018(9) -0.042(10)
F4 0.034(7) 0.086(10) 0.123(12) -0.027(9) 0.016(8) -0.016(7)
F5 0.084(11) 0.124(13) 0.116(13) 0.014(11) 0.011(10) 0.020(11)
F6 0.170(15) 0.091(12) 0.118(13) 0.014(11) 0.048(13) 0.004(12)

loop_
_atom_type_symbol
_atom_type_description
_atom_type_scat_dispersion_real
_atom_type_scat_dispersion_imag
_atom_type_scat_source
C C 0.0181 0.0091 'International Tables Vol C Tables 4.2.6.8 and 6.1.1.4'
H H 0.0000 0.0000 'International Tables Vol C Tables 4.2.6.8 and 6.1.1.4'
Cl Cl 0.3639 0.7018 'International Tables Vol C Tables 4.2.6.8 and 6.1.1.4'
Cu Cu -1.9646 0.5888 'International Tables Vol C Tables 4.2.6.8 and 6.1.1.4'
F F 0.0727 0.0534 'International Tables Vol C Tables 4.2.6.8 and 6.1.1.4'
N N 0.0311 0.0180 'International Tables Vol C Tables 4.2.6.8 and 6.1.1.4'
P P 0.2955 0.4335 'International Tables Vol C Tables 4.2.6.8 and 6.1.1.4'
Pt Pt -4.5932 6.9264 'International Tables Vol C Tables 4.2.6.8 and 6.1.1.4'

loop_
_geom_angle_atom_site_label_1
_geom_angle_atom_site_label_2
_geom_angle_atom_site_label_3
_geom_angle
_geom_angle_site_symmetry_1
_geom_angle_site_symmetry_3
_geom_angle_publ_flag
Cu1 Pt1 Cu1 76.59(8) 3_666 . ?
Cu1 Pt1 Cu2 56.85(7) . . ?
Cu1 Pt1 Cu2 54.55(7) 3_666 3_666 ?
Cu1 Pt1 Cu2 58.04(7) 3_666 . ?
Cu1 Pt1 Cu2 55.65(7) . 3_666 ?
Cu2 Pt1 Cu2 89.91(6) . 3_666 ?
P1 Pt1 Cu1 152.68(12) . 3_666 ?
P1 Pt1 Cu1 76.18(12) . . ?
P1 Pt1 Cu2 109.83(12) . 3_666 ?
P1 Pt1 Cu2 104.08(11) . . ?
P2 Pt1 Cu1 77.92(12) 3_666 3_666 ?
P2 Pt1 Cu1 154.35(12) 3_666 . ?
P2 Pt1 Cu2 110.15(12) 3_666 3_666 ?
P2 Pt1 Cu2 106.17(11) 3_666 . ?
P2 Pt1 P1 129.10(15) 3_666 . ?
C1 Pt1 Cu1 90.5(9) . 3_666 ?
C1 Pt1 Cu1 90.3(7) . . ?
C1 Pt1 Cu2 133.7(7) . 3_666 ?
C1 Pt1 Cu2 43.8(6) . . ?
C1 Pt1 P1 87.5(10) . . ?
C1 Pt1 P2 87.0(9) . 3_666 ?
C16 Pt1 Cu1 83.7(5) 3_666 3_666 ?
C16 Pt1 Cu1 84.5(5) 3_666 . ?
C16 Pt1 Cu2 39.3(5) 3_666 3_666 ?
C16 Pt1 Cu2 129.2(5) 3_666 . ?
C16 Pt1 P1 95.9(5) 3_666 . ?
C16 Pt1 P2 95.6(5) 3_666 3_666 ?
C16 Pt1 C1 173.0(8) 3_666 . ?
Pt1 Cu1 Pt1 103.41(8) 3_666 . ?
Pt1 Cu1 Cu2 64.71(7) 3_666 3_666 ?
Pt1 Cu1 Cu2 69.33(7) . 3_666 ?
Cu2 Cu1 Pt1 65.35(7) . . ?
Cu2 Cu1 Pt1 70.11(8) . 3_666 ?
Cu2 Cu1 Cu2 103.33(10) . 3_666 ?
N1 Cu1 Pt1 134.3(4) . 3_666 ?
N1 Cu1 Pt1 91.0(4) . . ?
N1 Cu1 Cu2 157.0(4) . 3_666 ?
N1 Cu1 Cu2 77.6(5) . . ?
N2 Cu1 Pt1 136.7(4) . . ?
N2 Cu1 Pt1 92.2(4) . 3_666 ?
N2 Cu1 Cu2 82.1(4) . 3_666 ?
N2 Cu1 Cu2 156.2(4) . . ?
N2 Cu1 N1 106.5(7) . . ?
Pt1 Cu2 Pt1 90.09(6) . 3_666 ?
Cu1 Cu2 Pt1 55.34(7) . 3_666 ?
Cu1 Cu2 Pt1 57.81(7) . . ?
Cu1 Cu2 Pt1 57.25(7) 3_666 . ?
Cu1 Cu2 Pt1 55.01(7) 3_666 3_666 ?
Cu1 Cu2 Cu1 76.67(10) . 3_666 ?
C1 Cu2 Pt1 44.3(6) . . ?
C1 Cu2 Pt1 134.4(6) . 3_666 ?
C1 Cu2 Cu1 90.2(7) . 3_666 ?
C1 Cu2 Cu1 91.5(9) . . ?
C1 Cu2 C2 34.1(8) . . ?
C1 Cu2 C17 151.5(7) . . ?
C2 Cu2 Pt1 78.3(6) . . ?
C2 Cu2 Pt1 168.3(6) . 3_666 ?
C2 Cu2 Cu1 118.0(7) . 3_666 ?
C2 Cu2 Cu1 115.6(9) . . ?
C16 Cu2 Pt1 39.9(5) . 3_666 ?
C16 Cu2 Pt1 129.9(5) . . ?
C16 Cu2 Cu1 84.4(5) . 3_666 ?
C16 Cu2 Cu1 84.8(5) . . ?
C16 Cu2 C1 174.1(8) . . ?
C16 Cu2 C2 151.8(7) . . ?
C16 Cu2 C17 34.4(7) . . ?
C17 Cu2 Pt1 74.1(5) . 3_666 ?
C17 Cu2 Pt1 163.9(5) . . ?
C17 Cu2 Cu1 113.3(5) . 3_666 ?
C17 Cu2 Cu1 108.9(5) . . ?
C17 Cu2 C2 117.4(7) . . ?
C111 P1 Pt1 110.8(6) . . ?
C111 P1 C121 103.1(9) . . ?
C111 P1 C131 105.6(8) . . ?
C121 P1 Pt1 121.6(8) . . ?
C121 P1 C131 104.5(10) . . ?
C131 P1 Pt1 110.0(7) . . ?
C211 P2 Pt1 116.9(7) . 3_666 ?
C211 P2 C221 102.9(8) . . ?
C211 P2 C231 102.4(8) . . ?
C221 P2 Pt1 119.8(6) . 3_666 ?
C221 P2 C231 103.8(9) . . ?
C231 P2 Pt1 108.9(6) . 3_666 ?
C131 N1 Cu1 119.9(12) . . ?
C131 N1 C135 116.5(16) . . ?
C135 N1 Cu1 123.1(12) . . ?
C231 N2 Cu1 121.1(11) . . ?
C235 N2 Cu1 122.1(12) . . ?
C235 N2 C231 116.9(15) . . ?
C4 N3 C3 126(3) . . ?
C4 N3 C15 109(2) . . ?
C15 N3 C3 126(3) . . ?
C19 N4 C18 125.9(15) . . ?
C30 N4 C18 125.3(17) . . ?
C30 N4 C19 108.5(15) . . ?
Cu2 C1 Pt1 91.9(9) . . ?
C2 C1 Pt1 170(2) . . ?
C2 C1 Cu2 79.5(16) . . ?
C1 C2 Cu2 66.5(15) . . ?
C1 C2 C3 165(2) . . ?
C3 C2 Cu2 127.9(16) . . ?
N3 C3 C2 115.3(18) . . ?
N3 C3 H3A 108.4 . . ?
N3 C3 H3B 108.4 . . ?
C2 C3 H3A 108.4 . . ?
C2 C3 H3B 108.4 . . ?
H3A C3 H3B 107.5 . . ?
N3 C4 C5 131(2) . . ?
N3 C4 C9 111(3) . . ?
C9 C4 C5 118(3) . . ?
C4 C5 H5 120.3 . . ?
C6 C5 C4 119(2) . . ?
C6 C5 H5 120.3 . . ?
C5 C6 H6 119.1 . . ?
C7 C6 C5 122(3) . . ?
C7 C6 H6 119.1 . . ?
C6 C7 H7 119.0 . . ?
C6 C7 C8 122(3) . . ?
C8 C7 H7 119.0 . . ?
C7 C8 H8 120.8 . . ?
C7 C8 C9 118(2) . . ?
C9 C8 H8 120.8 . . ?
C4 C9 C8 120(3) . . ?
C4 C9 C10 106(3) . . ?
C10 C9 C8 134(2) . . ?
C11 C10 C9 135(3) . . ?
C11 C10 C15 121(3) . . ?
C15 C10 C9 104(3) . . ?
C10 C11 H11 120.3 . . ?
C12 C11 C10 119(3) . . ?
C12 C11 H11 120.3 . . ?
C11 C12 H12 120.7 . . ?
C11 C12 C13 119(3) . . ?
C13 C12 H12 120.7 . . ?
C12 C13 H13 118.9 . . ?
C14 C13 C12 122(3) . . ?
C14 C13 H13 118.9 . . ?
C13 C14 H14 120.2 . . ?
C15 C14 C13 120(3) . . ?
C15 C14 H14 120.2 . . ?
N3 C15 C10 111(3) . . ?
N3 C15 C14 130(3) . . ?
C14 C15 C10 119(3) . . ?
Cu2 C16 Pt1 100.8(7) . 3_666 ?
C17 C16 Pt1 173.3(16) . 3_666 ?
C17 C16 Cu2 77.1(12) . . ?
C16 C17 Cu2 68.5(11) . . ?
C16 C17 C18 149.9(18) . . ?
C18 C17 Cu2 140.1(12) . . ?
N4 C18 C17 116.2(14) . . ?
N4 C18 H18A 108.2 . . ?
N4 C18 H18B 108.2 . . ?
C17 C18 H18A 108.2 . . ?
C17 C18 H18B 108.2 . . ?
H18A C18 H18B 107.4 . . ?
N4 C19 C20 130.8(17) . . ?
N4 C19 C24 111.0(18) . . ?
C20 C19 C24 118.2(19) . . ?
C19 C20 H20 119.6 . . ?
C21 C20 C19 120.8(18) . . ?
C21 C20 H20 119.6 . . ?
C20 C21 H21 121.4 . . ?
C22 C21 C20 117(2) . . ?
C22 C21 H21 121.4 . . ?
C21 C22 H22 118.0 . . ?
C23 C22 C21 124(2) . . ?
C23 C22 H22 118.0 . . ?
C22 C23 H23 120.7 . . ?
C22 C23 C24 119(2) . . ?
C24 C23 H23 120.7 . . ?
C19 C24 C25 105.1(17) . . ?
C23 C24 C19 121(2) . . ?
C23 C24 C25 133.5(19) . . ?
C26 C25 C24 135.6(18) . . ?
C26 C25 C30 120.3(19) . . ?
C30 C25 C24 104.1(16) . . ?
C25 C26 H26 120.4 . . ?
C27 C26 C25 119.3(18) . . ?
C27 C26 H26 120.4 . . ?
C26 C27 H27 119.3 . . ?
C28 C27 C26 121.4(19) . . ?
C28 C27 H27 119.3 . . ?
C27 C28 H28 118.9 . . ?
C27 C28 C29 122(2) . . ?
C29 C28 H28 118.9 . . ?
C28 C29 H29 120.9 . . ?
C28 C29 C30 118.3(19) . . ?
C30 C29 H29 120.9 . . ?
N4 C30 C25 111.3(18) . . ?
N4 C30 C29 130.1(17) . . ?
C25 C30 C29 118.5(17) . . ?
C112 C111 P1 120.4(15) . . ?
C112 C111 C116 115.3(18) . . ?
C116 C111 P1 124.1(14) . . ?
C111 C112 H112 118.9 . . ?
C113 C112 C111 122(2) . . ?
C113 C112 H112 118.9 . . ?
C112 C113 H113 119.3 . . ?
C112 C113 C114 121(2) . . ?
C114 C113 H113 119.3 . . ?
C113 C114 H114 120.7 . . ?
C113 C114 C115 119(2) . . ?
C115 C114 H114 120.7 . . ?
C114 C115 H115 119.7 . . ?
C116 C115 C114 121(2) . . ?
C116 C115 H115 119.7 . . ?
C111 C116 H116 119.0 . . ?
C115 C116 C111 121.9(18) . . ?
C115 C116 H116 119.0 . . ?
C122 C121 P1 121.3(19) . . ?
C126 C121 P1 119.9(16) . . ?
C126 C121 C122 119(2) . . ?
C121 C122 H122 118.9 . . ?
C121 C122 C123 122(2) . . ?
C123 C122 H122 118.9 . . ?
C122 C123 H123 120.3 . . ?
C124 C123 C122 119(2) . . ?
C124 C123 H123 120.3 . . ?
C123 C124 H124 120.8 . . ?
C123 C124 C125 118(2) . . ?
C125 C124 H124 120.8 . . ?
C124 C125 H125 119.2 . . ?
C124 C125 C126 122(2) . . ?
C126 C125 H125 119.2 . . ?
C121 C126 C125 120(2) . . ?
C121 C126 H126 120.1 . . ?
C125 C126 H126 120.1 . . ?
N1 C131 P1 112.6(14) . . ?
N1 C131 C132 122.6(18) . . ?
C132 C131 P1 124.8(15) . . ?
C131 C132 H132 120.5 . . ?
C133 C132 C131 119.0(19) . . ?
C133 C132 H132 120.5 . . ?
C132 C133 H133 119.9 . . ?
C134 C133 C132 120.2(19) . . ?
C134 C133 H133 119.9 . . ?
C133 C134 H134 120.5 . . ?
C133 C134 C135 119.0(18) . . ?
C135 C134 H134 120.5 . . ?
N1 C135 H135 118.7 . . ?
C134 C135 N1 122.6(18) . . ?
C134 C135 H135 118.7 . . ?
C212 C211 P2 121.6(14) . . ?
C212 C211 C216 116.1(18) . . ?
C216 C211 P2 122.1(15) . . ?
C211 C212 H212 119.3 . . ?
C213 C212 C211 121.4(19) . . ?
C213 C212 H212 119.3 . . ?
C212 C213 H213 118.8 . . ?
C212 C213 C214 122(2) . . ?
C214 C213 H213 118.8 . . ?
C213 C214 H214 121.2 . . ?
C213 C214 C215 117.6(19) . . ?
C215 C214 H214 121.2 . . ?
C214 C215 H215 119.1 . . ?
C216 C215 C214 121.9(19) . . ?
C216 C215 H215 119.1 . . ?
C211 C216 H216 119.7 . . ?
C215 C216 C211 120.6(19) . . ?
C215 C216 H216 119.7 . . ?
C222 C221 P2 124.9(15) . . ?
C222 C221 C226 119.0(17) . . ?
C226 C221 P2 116.1(14) . . ?
C221 C222 H222 119.9 . . ?
C221 C222 C223 120(2) . . ?
C223 C222 H222 119.9 . . ?
C222 C223 H223 119.2 . . ?
C222 C223 C224 122(2) . . ?
C224 C223 H223 119.2 . . ?
C223 C224 H224 120.6 . . ?
C225 C224 C223 118.7(19) . . ?
C225 C224 H224 120.6 . . ?
C224 C225 H225 119.1 . . ?
C224 C225 C226 122(2) . . ?
C226 C225 H225 119.1 . . ?
C221 C226 H226 120.7 . . ?
C225 C226 C221 119(2) . . ?
C225 C226 H226 120.7 . . ?
N2 C231 P2 114.3(12) . . ?
N2 C231 C232 122.8(17) . . ?
C232 C231 P2 122.9(15) . . ?
C231 C232 H232 119.8 . . ?
C231 C232 C233 120.4(18) . . ?
C233 C232 H232 119.8 . . ?
C232 C233 H233 121.4 . . ?
C234 C233 C232 117.2(18) . . ?
C234 C233 H233 121.4 . . ?
C233 C234 H234 120.3 . . ?
C233 C234 C235 119.3(18) . . ?
C235 C234 H234 120.3 . . ?
N2 C235 C234 123.3(17) . . ?
N2 C235 H235 118.3 . . ?
C234 C235 H235 118.3 . . ?
Cl1S C1S Cl2S 108(3) . . ?
Cl1S C1S H1SA 110.2 . . ?
Cl1S C1S H1SB 110.2 . . ?
Cl2S C1S H1SA 110.2 . . ?
Cl2S C1S H1SB 110.2 . . ?
H1SA C1S H1SB 108.5 . . ?
Cl3S C2S H2SA 108.3 . . ?
Cl3S C2S H2SB 108.3 . . ?
Cl4S C2S Cl3S 116(3) . . ?
Cl4S C2S H2SA 108.3 . . ?
Cl4S C2S H2SB 108.3 . . ?
H2SA C2S H2SB 107.4 . . ?
F1 P3 F5 78.0(11) . . ?
F2 P3 F1 171.7(15) . . ?
F2 P3 F3 93.2(11) . . ?
F2 P3 F4 89.2(11) . . ?
F2 P3 F5 94.0(14) . . ?
F2 P3 F6 97.5(16) . . ?
F3 P3 F1 84.4(9) . . ?
F3 P3 F5 88.6(13) . . ?
F4 P3 F1 91.8(9) . . ?
F4 P3 F3 169.3(14) . . ?
F4 P3 F5 80.8(10) . . ?
F6 P3 F1 90.6(12) . . ?
F6 P3 F3 93.6(15) . . ?
F6 P3 F4 96.5(14) . . ?
F6 P3 F5 168.2(13) . . ?

loop_
_geom_bond_atom_site_label_1
_geom_bond_atom_site_label_2
_geom_bond_distance
_geom_bond_site_symmetry_2
_geom_bond_publ_flag
Pt1 Cu1 2.695(2) 3_666 ?
Pt1 Cu1 2.698(2) . ?
Pt1 Cu2 3.081(2) 3_666 ?
Pt1 Cu2 2.897(2) . ?
Pt1 P1 2.338(4) . ?
Pt1 P2 2.324(4) 3_666 ?
Pt1 C1 2.02(2) . ?
Pt1 C16 2.010(16) 3_666 ?
Cu1 Pt1 2.695(2) 3_666 ?
Cu1 Cu2 2.669(3) . ?
Cu1 Cu2 2.719(3) 3_666 ?
Cu1 N1 2.076(16) . ?
Cu1 N2 2.053(15) . ?
Cu2 Pt1 3.081(2) 3_666 ?
Cu2 Cu1 2.719(3) 3_666 ?
Cu2 C1 2.01(2) . ?
Cu2 C2 2.15(2) . ?
Cu2 C16 1.988(17) . ?
Cu2 C17 2.082(16) . ?
P1 C111 1.79(2) . ?
P1 C121 1.81(2) . ?
P1 C131 1.842(19) . ?
P2 Pt1 2.324(4) 3_666 ?
P2 C211 1.80(2) . ?
P2 C221 1.817(17) . ?
P2 C231 1.838(18) . ?
N1 C131 1.35(2) . ?
N1 C135 1.38(2) . ?
N2 C231 1.35(2) . ?
N2 C235 1.34(2) . ?
N3 C3 1.46(3) . ?
N3 C4 1.33(4) . ?
N3 C15 1.34(4) . ?
N4 C18 1.45(2) . ?
N4 C19 1.34(3) . ?
N4 C30 1.33(2) . ?
C1 C2 1.23(3) . ?
C2 C3 1.46(3) . ?
C3 H3A 0.9700 . ?
C3 H3B 0.9700 . ?
C4 C5 1.46(4) . ?
C4 C9 1.40(3) . ?
C5 H5 0.9300 . ?
C5 C6 1.37(4) . ?
C6 H6 0.9300 . ?
C6 C7 1.37(3) . ?
C7 H7 0.9300 . ?
C7 C8 1.37(4) . ?
C8 H8 0.9300 . ?
C8 C9 1.45(4) . ?
C9 C10 1.45(4) . ?
C10 C11 1.39(4) . ?
C10 C15 1.41(4) . ?
C11 H11 0.9300 . ?
C11 C12 1.35(4) . ?
C12 H12 0.9300 . ?
C12 C13 1.41(3) . ?
C13 H13 0.9300 . ?
C13 C14 1.37(4) . ?
C14 H14 0.9300 . ?
C14 C15 1.35(4) . ?
C16 Pt1 2.010(16) 3_666 ?
C16 C17 1.21(2) . ?
C17 C18 1.51(2) . ?
C18 H18A 0.9700 . ?
C18 H18B 0.9700 . ?
C19 C20 1.41(3) . ?
C19 C24 1.42(3) . ?
C20 H20 0.9300 . ?
C20 C21 1.40(3) . ?
C21 H21 0.9300 . ?
C21 C22 1.40(3) . ?
C22 H22 0.9300 . ?
C22 C23 1.35(3) . ?
C23 H23 0.9300 . ?
C23 C24 1.38(3) . ?
C24 C25 1.45(3) . ?
C25 C26 1.39(3) . ?
C25 C30 1.43(3) . ?
C26 H26 0.9300 . ?
C26 C27 1.38(3) . ?
C27 H27 0.9300 . ?
C27 C28 1.36(3) . ?
C28 H28 0.9300 . ?
C28 C29 1.38(3) . ?
C29 H29 0.9300 . ?
C29 C30 1.44(3) . ?
C111 C112 1.42(3) . ?
C111 C116 1.43(3) . ?
C112 H112 0.9300 . ?
C112 C113 1.35(3) . ?
C113 H113 0.9300 . ?
C113 C114 1.38(3) . ?
C114 H114 0.9300 . ?
C114 C115 1.40(3) . ?
C115 H115 0.9300 . ?
C115 C116 1.35(3) . ?
C116 H116 0.9300 . ?
C121 C122 1.40(3) . ?
C121 C126 1.38(3) . ?
C122 H122 0.9300 . ?
C122 C123 1.40(3) . ?
C123 H123 0.9300 . ?
C123 C124 1.40(4) . ?
C124 H124 0.9300 . ?
C124 C125 1.40(3) . ?
C125 H125 0.9300 . ?
C125 C126 1.42(3) . ?
C126 H126 0.9300 . ?
C131 C132 1.38(3) . ?
C132 H132 0.9300 . ?
C132 C133 1.37(3) . ?
C133 H133 0.9300 . ?
C133 C134 1.37(3) . ?
C134 H134 0.9300 . ?
C134 C135 1.37(3) . ?
C135 H135 0.9300 . ?
C211 C212 1.40(3) . ?
C211 C216 1.42(3) . ?
C212 H212 0.9300 . ?
C212 C213 1.35(3) . ?
C213 H213 0.9300 . ?
C213 C214 1.37(3) . ?
C214 H214 0.9300 . ?
C214 C215 1.38(3) . ?
C215 H215 0.9300 . ?
C215 C216 1.36(3) . ?
C216 H216 0.9300 . ?
C221 C222 1.36(3) . ?
C221 C226 1.42(3) . ?
C222 H222 0.9300 . ?
C222 C223 1.37(3) . ?
C223 H223 0.9300 . ?
C223 C224 1.38(4) . ?
C224 H224 0.9300 . ?
C224 C225 1.34(3) . ?
C225 H225 0.9300 . ?
C225 C226 1.40(3) . ?
C226 H226 0.9300 . ?
C231 C232 1.38(3) . ?
C232 H232 0.9300 . ?
C232 C233 1.39(3) . ?
C233 H233 0.9300 . ?
C233 C234 1.38(3) . ?
C234 H234 0.9300 . ?
C234 C235 1.40(3) . ?
C235 H235 0.9300 . ?
Cl1S C1S 1.73(6) . ?
Cl2S C1S 1.77(5) . ?
C1S H1SA 0.9700 . ?
C1S H1SB 0.9700 . ?
Cl3S C2S 1.70(6) . ?
Cl4S C2S 1.67(7) . ?
C2S H2SA 0.9700 . ?
C2S H2SB 0.9700 . ?
P3 F1 1.586(16) . ?
P3 F2 1.47(2) . ?
P3 F3 1.547(18) . ?
P3 F4 1.524(14) . ?
P3 F5 1.73(2) . ?
P3 F6 1.48(2) . ?

loop_
_geom_torsion_atom_site_label_1
_geom_torsion_atom_site_label_2
_geom_torsion_atom_site_label_3
_geom_torsion_atom_site_label_4
_geom_torsion
_geom_torsion_site_symmetry_1
_geom_torsion_site_symmetry_2
_geom_torsion_site_symmetry_3
_geom_torsion_site_symmetry_4
_geom_torsion_publ_flag
Pt1 P1 C111 C112 -84.7(16) . . . . ?
Pt1 P1 C111 C116 89.3(17) . . . . ?
Pt1 P1 C121 C122 -139.8(16) . . . . ?
Pt1 P1 C121 C126 40(2) . . . . ?
Pt1 P1 C131 N1 33.2(18) . . . . ?
Pt1 P1 C131 C132 -148(2) . . . . ?
Pt1 P2 C211 C212 46.5(19) 3_666 . . . ?
Pt1 P2 C211 C216 -138.9(16) 3_666 . . . ?
Pt1 P2 C221 C222 -126.3(14) 3_666 . . . ?
Pt1 P2 C221 C226 54.4(14) 3_666 . . . ?
Pt1 P2 C231 N2 36.6(15) 3_666 . . . ?
Pt1 P2 C231 C232 -143.8(17) 3_666 . . . ?
Pt1 C1 C2 Cu2 -32(17) . . . . ?
Pt1 C1 C2 C3 157(11) . . . . ?
Cu1 N1 C131 P1 12(2) . . . . ?
Cu1 N1 C131 C132 -167.2(19) . . . . ?
Cu1 N1 C135 C134 169.4(18) . . . . ?
Cu1 N2 C231 P2 3.4(19) . . . . ?
Cu1 N2 C231 C232 -176.3(16) . . . . ?
Cu1 N2 C235 C234 175.7(19) . . . . ?
Cu2 C1 C2 C3 -171(15) . . . . ?
Cu2 C2 C3 N3 -178(2) . . . . ?
Cu2 C16 C17 C18 165(3) . . . . ?
Cu2 C17 C18 N4 -7(3) . . . . ?
P1 C111 C112 C113 176.9(18) . . . . ?
P1 C111 C116 C115 -176(2) . . . . ?
P1 C121 C122 C123 -179.3(18) . . . . ?
P1 C121 C126 C125 179.9(16) . . . . ?
P1 C131 C132 C133 177.0(19) . . . . ?
P2 C211 C212 C213 174.2(19) . . . . ?
P2 C211 C216 C215 -175.7(18) . . . . ?
P2 C221 C222 C223 -179.0(15) . . . . ?
P2 C221 C226 C225 178.7(14) . . . . ?
P2 C231 C232 C233 179.4(19) . . . . ?
N1 C131 C132 C133 -4(4) . . . . ?
N2 C231 C232 C233 -1(3) . . . . ?
N3 C4 C5 C6 178(2) . . . . ?
N3 C4 C9 C8 -178.6(19) . . . . ?
N3 C4 C9 C10 0(2) . . . . ?
N4 C19 C20 C21 177.3(19) . . . . ?
N4 C19 C24 C23 -177.1(18) . . . . ?
N4 C19 C24 C25 0(2) . . . . ?
C1 C2 C3 N3 -9(17) . . . . ?
C3 N3 C4 C5 0(4) . . . . ?
C3 N3 C4 C9 -179.9(19) . . . . ?
C3 N3 C15 C10 -179.7(18) . . . . ?
C3 N3 C15 C14 -2(4) . . . . ?
C4 N3 C3 C2 -95(3) . . . . ?
C4 N3 C15 C10 1(2) . . . . ?
C4 N3 C15 C14 179(2) . . . . ?
C4 C5 C6 C7 1(3) . . . . ?
C4 C9 C10 C11 180(2) . . . . ?
C4 C9 C10 C15 1(2) . . . . ?
C5 C4 C9 C8 1(3) . . . . ?
C5 C4 C9 C10 179.5(19) . . . . ?
C5 C6 C7 C8 0(3) . . . . ?
C6 C7 C8 C9 0(3) . . . . ?
C7 C8 C9 C4 0(3) . . . . ?
C7 C8 C9 C10 -178(2) . . . . ?
C8 C9 C10 C11 -2(4) . . . . ?
C8 C9 C10 C15 179(2) . . . . ?
C9 C4 C5 C6 -2(3) . . . . ?
C9 C10 C11 C12 178(2) . . . . ?
C9 C10 C15 N3 -1(2) . . . . ?
C9 C10 C15 C14 -179(2) . . . . ?
C10 C11 C12 C13 4(3) . . . . ?
C11 C10 C15 N3 -179.8(19) . . . . ?
C11 C10 C15 C14 2(3) . . . . ?
C11 C12 C13 C14 -4(3) . . . . ?
C12 C13 C14 C15 2(3) . . . . ?
C13 C14 C15 N3 -179(2) . . . . ?
C13 C14 C15 C10 -1(3) . . . . ?
C15 N3 C3 C2 85(4) . . . . ?
C15 N3 C4 C5 -180(2) . . . . ?
C15 N3 C4 C9 0(3) . . . . ?
C15 C10 C11 C12 -3(3) . . . . ?
C16 C17 C18 N4 -164(3) . . . . ?
C18 N4 C19 C20 8(3) . . . . ?
C18 N4 C19 C24 -174.6(16) . . . . ?
C18 N4 C30 C25 175.0(15) . . . . ?
C18 N4 C30 C29 -7(3) . . . . ?
C19 N4 C18 C17 -95(2) . . . . ?
C19 N4 C30 C25 1(2) . . . . ?
C19 N4 C30 C29 178.5(18) . . . . ?
C19 C20 C21 C22 -1(3) . . . . ?
C19 C24 C25 C26 -178(2) . . . . ?
C19 C24 C25 C30 0.5(19) . . . . ?
C20 C19 C24 C23 1(3) . . . . ?
C20 C19 C24 C25 177.3(16) . . . . ?
C20 C21 C22 C23 1(4) . . . . ?
C21 C22 C23 C24 0(4) . . . . ?
C22 C23 C24 C19 -1(3) . . . . ?
C22 C23 C24 C25 -176(2) . . . . ?
C23 C24 C25 C26 -2(4) . . . . ?
C23 C24 C25 C30 177(2) . . . . ?
C24 C19 C20 C21 0(3) . . . . ?
C24 C25 C26 C27 177(2) . . . . ?
C24 C25 C30 N4 -1(2) . . . . ?
C24 C25 C30 C29 -178.9(16) . . . . ?
C25 C26 C27 C28 1(3) . . . . ?
C26 C25 C30 N4 178.4(16) . . . . ?
C26 C25 C30 C29 0(3) . . . . ?
C26 C27 C28 C29 0(3) . . . . ?
C27 C28 C29 C30 -2(3) . . . . ?
C28 C29 C30 N4 -176.6(18) . . . . ?
C28 C29 C30 C25 1(3) . . . . ?
C30 N4 C18 C17 91(2) . . . . ?
C30 N4 C19 C20 -177.3(19) . . . . ?
C30 N4 C19 C24 0(2) . . . . ?
C30 C25 C26 C27 -1(3) . . . . ?
C111 P1 C121 C122 95.4(18) . . . . ?
C111 P1 C121 C126 -84.6(19) . . . . ?
C111 P1 C131 N1 152.8(16) . . . . ?
C111 P1 C131 C132 -28(2) . . . . ?
C111 C112 C113 C114 -2(4) . . . . ?
C112 C111 C116 C115 -1(3) . . . . ?
C112 C113 C114 C115 1(4) . . . . ?
C113 C114 C115 C116 0(5) . . . . ?
C114 C115 C116 C111 1(4) . . . . ?
C116 C111 C112 C113 2(3) . . . . ?
C121 P1 C111 C112 46.8(18) . . . . ?
C121 P1 C111 C116 -139.2(18) . . . . ?
C121 P1 C131 N1 -98.9(18) . . . . ?
C121 P1 C131 C132 80(2) . . . . ?
C121 C122 C123 C124 -1(3) . . . . ?
C122 C121 C126 C125 0(3) . . . . ?
C122 C123 C124 C125 1(3) . . . . ?
C123 C124 C125 C126 0(3) . . . . ?
C124 C125 C126 C121 0(3) . . . . ?
C126 C121 C122 C123 1(3) . . . . ?
C131 P1 C111 C112 156.2(16) . . . . ?
C131 P1 C111 C116 -30(2) . . . . ?
C131 P1 C121 C122 -15(2) . . . . ?
C131 P1 C121 C126 165.2(17) . . . . ?
C131 N1 C135 C134 -3(3) . . . . ?
C131 C132 C133 C134 1(4) . . . . ?
C132 C133 C134 C135 2(4) . . . . ?
C133 C134 C135 N1 -1(4) . . . . ?
C135 N1 C131 P1 -175.9(16) . . . . ?
C135 N1 C131 C132 5(3) . . . . ?
C211 P2 C221 C222 102.0(16) . . . . ?
C211 P2 C221 C226 -77.3(14) . . . . ?
C211 P2 C231 N2 161.0(14) . . . . ?
C211 P2 C231 C232 -19(2) . . . . ?
C211 C212 C213 C214 0(4) . . . . ?
C212 C211 C216 C215 -1(3) . . . . ?
C212 C213 C214 C215 2(4) . . . . ?
C213 C214 C215 C216 -4(4) . . . . ?
C214 C215 C216 C211 3(4) . . . . ?
C216 C211 C212 C213 -1(3) . . . . ?
C221 P2 C211 C212 180.0(17) . . . . ?
C221 P2 C211 C216 -5.5(19) . . . . ?
C221 P2 C231 N2 -92.1(15) . . . . ?
C221 P2 C231 C232 87.5(19) . . . . ?
C221 C222 C223 C224 -1(3) . . . . ?
C222 C221 C226 C225 -1(3) . . . . ?
C222 C223 C224 C225 2(3) . . . . ?
C223 C224 C225 C226 -2(3) . . . . ?
C224 C225 C226 C221 2(3) . . . . ?
C226 C221 C222 C223 0(3) . . . . ?
C231 P2 C211 C212 -72.5(19) . . . . ?
C231 P2 C211 C216 102.1(18) . . . . ?
C231 P2 C221 C222 -4.5(17) . . . . ?
C231 P2 C221 C226 176.2(13) . . . . ?
C231 N2 C235 C234 -4(3) . . . . ?
C231 C232 C233 C234 -1(4) . . . . ?
C232 C233 C234 C235 1(4) . . . . ?
C233 C234 C235 N2 2(4) . . . . ?
C235 N2 C231 P2 -176.7(15) . . . . ?
C235 N2 C231 C232 4(3) . . . . ?

loop_
_smtbx_masks_void_nr
_smtbx_masks_void_average_x
_smtbx_masks_void_average_y
_smtbx_masks_void_average_z
_smtbx_masks_void_volume
_smtbx_masks_void_count_electrons
_smtbx_masks_void_content
1 0.000 0.500 0.500 167.7 40.4 ?
2 0.500 0.000 0.000 167.7 40.4 ?
